data_7063503
loop_
_publ_author_name
'Arif, Waseem'
'Kumar, Vipin'
'Chetti, Prabhakar'
'Kumar, Ravi'

_publ_section_title
;
 \b-Methoxyphenyl substituted porphyrins: synthesis, characterization and
 comprehensive spectral, structural, electrochemical and theoretical
 analysis
;
_journal_issue 44
_journal_name_full 'New Journal of Chemistry'
_journal_page_first 18848
_journal_page_last 18864
_journal_paper_doi 10.1039/D4NJ03904A
_journal_volume 48
_journal_year 2024
_chemical_formula_moiety 'C65 H49 N5 O4 Zn'
_chemical_formula_sum 'C65 H49 N5 O4 Zn'
_chemical_formula_weight 1029.46
_space_group_crystal_system monoclinic
_space_group_IT_number 14
_space_group_name_Hall '-P 2ybc'
_space_group_name_H-M_alt 'P 1 21/c 1'
_atom_sites_solution_hydrogens geom
_audit_block_doi 10.5517/ccdc.csd.cc2j7lyb
_audit_creation_method SHELXL-2019/3
_audit_update_record
;
2024-02-05 deposited with the CCDC.	2024-10-21 downloaded from the CCDC.
;
_cell_angle_alpha 90
_cell_angle_beta 107.3030(10)
_cell_angle_gamma 90
_cell_formula_units_Z 4
_cell_length_a 9.9765(3)
_cell_length_b 41.7796(16)
_cell_length_c 13.3216(5)
_cell_measurement_reflns_used 9974
_cell_measurement_temperature 298(2)
_cell_measurement_theta_max 26.76
_cell_measurement_theta_min 2.59
_cell_volume 5301.3(3)
_computing_cell_refinement 'APEX4 V8.40B (Bruker, 2021)'
_computing_data_collection 'APEX4 (Bruker, v2021.4-0)'
_computing_data_reduction 'SAINT/XPREP (Bruker, 2021)'
_computing_molecular_graphics 'ORTEP3 (Farrugia, 1997) '
_computing_publication_material 'SHELXL-2019/3 (Sheldrick, 2019)'
_computing_structure_refinement 'SHELXL-2019/3 (Sheldrick, 2019)'
_computing_structure_solution 'SHELXT-2018/2 (Sheldrick, 2018)'
_diffrn_ambient_temperature 298(2)
_diffrn_measured_fraction_theta_full 0.998
_diffrn_measured_fraction_theta_max 0.998
_diffrn_measurement_device_type 'Bruker D8 VENTURE diffractometer with PHOTON II detector'
_diffrn_measurement_method '\w and \f scan'
_diffrn_radiation_source 'fine-focus sealed tube'
_diffrn_radiation_type MoK\a
_diffrn_radiation_wavelength 0.71073
_diffrn_reflns_av_R_equivalents 0.1155
_diffrn_reflns_av_unetI/netI 0.0547
_diffrn_reflns_Laue_measured_fraction_full 0.998
_diffrn_reflns_Laue_measured_fraction_max 0.998
_diffrn_reflns_limit_h_max 11
_diffrn_reflns_limit_h_min -11
_diffrn_reflns_limit_k_max 49
_diffrn_reflns_limit_k_min -49
_diffrn_reflns_limit_l_max 15
_diffrn_reflns_limit_l_min -15
_diffrn_reflns_number 101253
_diffrn_reflns_point_group_measured_fraction_full 0.998
_diffrn_reflns_point_group_measured_fraction_max 0.998
_diffrn_reflns_theta_full 24.997
_diffrn_reflns_theta_max 24.997
_diffrn_reflns_theta_min 2.894
_exptl_absorpt_coefficient_mu 0.518
_exptl_absorpt_correction_T_max 0.7544
_exptl_absorpt_correction_T_min 0.6509
_exptl_absorpt_correction_type multi-scan
_exptl_absorpt_process_details 'SADABS (Bruker 2016)'
_exptl_crystal_colour brown
_exptl_crystal_density_diffrn 1.290
_exptl_crystal_description plate
_exptl_crystal_F_000 2144
_exptl_crystal_size_max 0.550
_exptl_crystal_size_mid 0.080
_exptl_crystal_size_min 0.037
_refine_diff_density_max 0.330
_refine_diff_density_min -1.058
_refine_diff_density_rms 0.080
_refine_ls_extinction_method none
_refine_ls_goodness_of_fit_ref 1.230
_refine_ls_hydrogen_treatment constr
_refine_ls_matrix_type full
_refine_ls_number_parameters 705
_refine_ls_number_reflns 9304
_refine_ls_number_restraints 187
_refine_ls_restrained_S_all 1.218
_refine_ls_R_factor_all 0.1118
_refine_ls_R_factor_gt 0.0892
_refine_ls_shift/su_max 0.002
_refine_ls_shift/su_mean 0.000
_refine_ls_structure_factor_coef Fsqd
_refine_ls_weighting_details 'w=1/[\s^2^(Fo^2^)+(0.0549P)^2^+12.7568P] where P=(Fo^2^+2Fc^2^)/3'
_refine_ls_weighting_scheme calc
_refine_ls_wR_factor_gt 0.1759
_refine_ls_wR_factor_ref 0.1851
_reflns_Friedel_coverage 0.000
_reflns_number_gt 7547
_reflns_number_total 9304
_reflns_threshold_expression 'I > 2\s(I)'
_cod_data_source_file d4nj03904a2.cif
_cod_data_source_block shelx
_cod_depositor_comments 'Adding full bibliography for 7063503--7063505.cif.'
_cod_original_sg_symbol_H-M 'P 21/c'
_cod_database_code 7063503
_shelx_shelxl_version_number 2019/3
_shelx_space_group_comment
;
The symmetry employed for this shelxl refinement is uniquely defined
by the following loop, which should always be used as a source of
symmetry information in preference to the above space-group names.
They are only intended as comments.
;
_shelx_estimated_absorpt_t_min 0.764
_shelx_estimated_absorpt_t_max 0.981

loop_
_space_group_symop_operation_xyz
'x, y, z'
'-x, y+1/2, -z+1/2'
'-x, -y, -z'
'x, -y-1/2, z-1/2'

loop_
_atom_site_label
_atom_site_type_symbol
_atom_site_fract_x
_atom_site_fract_y
_atom_site_fract_z
_atom_site_U_iso_or_equiv
_atom_site_adp_type
_atom_site_occupancy
_atom_site_site_symmetry_order
_atom_site_calc_flag
_atom_site_refinement_flags_posn
_atom_site_refinement_flags_adp
_atom_site_refinement_flags_occupancy
_atom_site_disorder_assembly
_atom_site_disorder_group
Zn1 Zn 0.50670(6) 0.34537(2) 0.79688(4) 0.02555(17) Uani 1 1 d . . . . .
C1 C 0.4975(5) 0.41793(11) 0.8363(4) 0.0310(11) Uani 1 1 d . . . . .
C2 C 0.4273(6) 0.44182(13) 0.8811(5) 0.0418(14) Uani 1 1 d . . . . .
H2 H 0.447852 0.463570 0.887668 0.050 Uiso 1 1 calc R U . . .
C3 C 0.3277(6) 0.42687(13) 0.9112(5) 0.0411(14) Uani 1 1 d . . . . .
H3 H 0.264995 0.436452 0.941557 0.049 Uiso 1 1 calc R U . . .
C4 C 0.3342(5) 0.39298(12) 0.8884(4) 0.0310(11) Uani 1 1 d . . . . .
C5 C 0.2453(5) 0.36925(11) 0.9075(4) 0.0279(11) Uani 1 1 d . . . . .
C6 C 0.2486(5) 0.33679(12) 0.8804(4) 0.0309(11) Uani 1 1 d . . . . .
C7 C 0.1613(6) 0.31231(13) 0.9045(4) 0.0383(13) Uani 1 1 d . . . . .
H7 H 0.092895 0.315199 0.938226 0.046 Uiso 1 1 calc R U . . .
C8 C 0.1976(6) 0.28446(13) 0.8691(4) 0.0396(13) Uani 1 1 d . . . . .
H8 H 0.158800 0.264494 0.873901 0.047 Uiso 1 1 calc R U . . .
C9 C 0.3078(5) 0.29116(12) 0.8221(4) 0.0308(11) Uani 1 1 d . . . . .
C10 C 0.3752(5) 0.26833(12) 0.7759(4) 0.0327(12) Uani 1 1 d . . . . .
C11 C 0.4738(5) 0.27545(11) 0.7228(4) 0.0284(11) Uani 1 1 d . . . . .
C12 C 0.5448(6) 0.25181(12) 0.6782(4) 0.0384(13) Uani 1 1 d . . . . .
H12 H 0.532232 0.229748 0.677823 0.046 Uiso 1 1 calc R U . . .
C13 C 0.6332(6) 0.26812(12) 0.6369(4) 0.0384(13) Uani 1 1 d . . . . .
H13 H 0.693602 0.259206 0.603108 0.046 Uiso 1 1 calc R U . . .
C14 C 0.6172(5) 0.30178(12) 0.6546(4) 0.0296(11) Uani 1 1 d . . . . .
C15 C 0.6944(5) 0.32629(12) 0.6241(3) 0.0279(11) Uani 1 1 d . . . . .
C16 C 0.6914(5) 0.35888(11) 0.6493(4) 0.0264(11) Uani 1 1 d . . . . .
C17 C 0.7615(5) 0.38499(11) 0.6115(4) 0.0273(11) Uani 1 1 d . . . . .
C18 C 0.7455(5) 0.41212(12) 0.6629(4) 0.0296(11) Uani 1 1 d . . . . .
C19 C 0.6552(5) 0.40389(11) 0.7275(4) 0.0261(10) Uani 1 1 d . . . . .
C20 C 0.6003(5) 0.42544(11) 0.7872(4) 0.0273(11) Uani 1 1 d D . . . .
C21 C 0.637(3) 0.4606(2) 0.7974(19) 0.038(3) Uani 0.58(4) 1 d DG U P A 1
C22 C 0.571(2) 0.4813(4) 0.7162(16) 0.048(4) Uani 0.58(4) 1 d G U P A 1
H22 H 0.507739 0.473436 0.655153 0.057 Uiso 0.58(4) 1 calc R U P A 1
C23 C 0.600(2) 0.5139(3) 0.7264(16) 0.071(5) Uani 0.58(4) 1 d G U P A 1
H23 H 0.555599 0.527846 0.672103 0.085 Uiso 0.58(4) 1 calc R U P A 1
C24 C 0.694(2) 0.5258(2) 0.8177(19) 0.064(5) Uani 0.58(4) 1 d G U P A 1
H24 H 0.713559 0.547583 0.824512 0.076 Uiso 0.58(4) 1 calc R U P A 1
C25 C 0.760(2) 0.5050(4) 0.8989(16) 0.066(5) Uani 0.58(4) 1 d G U P A 1
H25 H 0.823660 0.512910 0.959972 0.080 Uiso 0.58(4) 1 calc R U P A 1
C26 C 0.732(2) 0.4724(3) 0.8887(16) 0.049(4) Uani 0.58(4) 1 d G U P A 1
H26 H 0.775803 0.458500 0.943025 0.059 Uiso 0.58(4) 1 calc R U P A 1
C21' C 0.660(4) 0.4592(3) 0.805(3) 0.038(3) Uani 0.42(4) 1 d DG U P A 2
C22' C 0.611(3) 0.4839(5) 0.734(2) 0.048(5) Uani 0.42(4) 1 d G U P A 2
H22' H 0.545828 0.479606 0.668874 0.058 Uiso 0.42(4) 1 calc R U P A 2
C23' C 0.658(3) 0.5150(4) 0.759(2) 0.052(5) Uani 0.42(4) 1 d G U P A 2
H23' H 0.625087 0.531499 0.711641 0.062 Uiso 0.42(4) 1 calc R U P A 2
C24' C 0.755(3) 0.5214(4) 0.856(2) 0.062(6) Uani 0.42(4) 1 d G U P A 2
H24' H 0.786655 0.542188 0.873565 0.075 Uiso 0.42(4) 1 calc R U P A 2
C25' C 0.804(3) 0.4967(6) 0.9278(19) 0.066(6) Uani 0.42(4) 1 d G U P A 2
H25' H 0.868967 0.500983 0.992725 0.080 Uiso 0.42(4) 1 calc R U P A 2
C26' C 0.757(4) 0.4656(5) 0.902(2) 0.062(6) Uani 0.42(4) 1 d G U P A 2
H26' H 0.789709 0.449090 0.949960 0.075 Uiso 0.42(4) 1 calc R U P A 2
C27 C 0.1424(5) 0.37945(11) 0.9627(4) 0.0296(11) Uani 1 1 d . . . . .
C28 C 0.1882(6) 0.38996(13) 1.0672(5) 0.0423(14) Uani 1 1 d . . . . .
H28 H 0.283889 0.390894 1.101920 0.051 Uiso 1 1 calc R U . . .
C29 C 0.0940(6) 0.39892(13) 1.1193(5) 0.0423(14) Uani 1 1 d . . . . .
H29 H 0.126449 0.406052 1.188423 0.051 Uiso 1 1 calc R U . . .
C30 C -0.0482(6) 0.39737(14) 1.0692(5) 0.0430(14) Uani 1 1 d . . . . .
H30 H -0.111776 0.403205 1.104756 0.052 Uiso 1 1 calc R U . . .
C31 C -0.0955(6) 0.38719(14) 0.9669(5) 0.0453(15) Uani 1 1 d . . . . .
H31 H -0.191540 0.386323 0.933132 0.054 Uiso 1 1 calc R U . . .
C32 C -0.0011(5) 0.37810(13) 0.9127(4) 0.0379(13) Uani 1 1 d . . . . .
H32 H -0.034284 0.371170 0.843406 0.046 Uiso 1 1 calc R U . . .
C33 C 0.3352(6) 0.23381(12) 0.7839(4) 0.0332(12) Uani 1 1 d . . . . .
C34 C 0.3646(6) 0.21937(13) 0.8820(5) 0.0434(14) Uani 1 1 d . . . . .
H34 H 0.409216 0.231093 0.941938 0.052 Uiso 1 1 calc R U . . .
C35 C 0.3283(8) 0.18775(15) 0.8918(6) 0.0619(19) Uani 1 1 d . . . . .
H35 H 0.347863 0.178442 0.958002 0.074 Uiso 1 1 calc R U . . .
C36 C 0.2632(8) 0.17014(15) 0.8031(6) 0.0640(19) Uani 1 1 d . . . . .
H36 H 0.239260 0.148868 0.809266 0.077 Uiso 1 1 calc R U . . .
C37 C 0.2335(8) 0.18426(15) 0.7049(6) 0.066(2) Uani 1 1 d . . . . .
H37 H 0.189287 0.172435 0.645099 0.079 Uiso 1 1 calc R U . . .
C38 C 0.2694(7) 0.21586(14) 0.6953(5) 0.0515(16) Uani 1 1 d . . . . .
H38 H 0.249208 0.225130 0.628984 0.062 Uiso 1 1 calc R U . . .
C39 C 0.7926(5) 0.31477(11) 0.5656(4) 0.0288(11) Uani 1 1 d . . . . .
C40 C 0.7454(6) 0.30690(14) 0.4594(4) 0.0463(15) Uani 1 1 d . . . . .
H40 H 0.651336 0.309791 0.422157 0.056 Uiso 1 1 calc R U . . .
C41 C 0.8375(8) 0.29472(16) 0.4081(5) 0.0594(18) Uani 1 1 d . . . . .
H41 H 0.804669 0.289220 0.337379 0.071 Uiso 1 1 calc R U . . .
C42 C 0.9764(8) 0.29089(16) 0.4622(6) 0.0626(19) Uani 1 1 d . . . . .
H42 H 1.038216 0.283219 0.427579 0.075 Uiso 1 1 calc R U . . .
C43 C 1.0244(7) 0.29817(15) 0.5655(7) 0.063(2) Uani 1 1 d . . . . .
H43 H 1.118752 0.295269 0.601825 0.076 Uiso 1 1 calc R U . . .
C44 C 0.9330(6) 0.30998(15) 0.6176(5) 0.0480(15) Uani 1 1 d . . . . .
H44 H 0.967192 0.314749 0.688860 0.058 Uiso 1 1 calc R U . . .
C45 C 0.8293(5) 0.38484(11) 0.5253(4) 0.0283(11) Uani 1 1 d . . . . .
C46 C 0.9753(5) 0.38308(12) 0.5477(4) 0.0329(12) Uani 1 1 d . . . . .
H46 H 1.032946 0.380320 0.616272 0.040 Uiso 1 1 calc R U . . .
C47 C 1.0314(5) 0.38558(13) 0.4642(4) 0.0342(12) Uani 1 1 d . . . . .
C48 C 0.9480(5) 0.39053(13) 0.3622(4) 0.0379(13) Uani 1 1 d . . . . .
H48 H 0.988116 0.391843 0.307610 0.046 Uiso 1 1 calc R U . . .
C49 C 0.8044(6) 0.39350(14) 0.3419(4) 0.0417(14) Uani 1 1 d . . . . .
C50 C 0.7448(5) 0.38977(13) 0.4219(4) 0.0345(12) Uani 1 1 d . . . . .
H50 H 0.647661 0.390520 0.407248 0.041 Uiso 1 1 calc R U . . .
C51 C 0.5866(7) 0.4064(2) 0.2115(6) 0.085(3) Uani 1 1 d . . . . .
H51A H 0.535686 0.387598 0.219850 0.127 Uiso 1 1 calc R U . . .
H51B H 0.553590 0.413549 0.139813 0.127 Uiso 1 1 calc R U . . .
H51C H 0.572109 0.422995 0.257055 0.127 Uiso 1 1 calc R U . . .
C52 C 1.2638(6) 0.37674(18) 0.5786(6) 0.0646(19) Uani 1 1 d . . . . .
H52A H 1.252469 0.392953 0.626472 0.097 Uiso 1 1 calc R U . . .
H52B H 1.359489 0.376539 0.577212 0.097 Uiso 1 1 calc R U . . .
H52C H 1.240527 0.356226 0.601261 0.097 Uiso 1 1 calc R U . . .
C53 C 0.8102(5) 0.44380(12) 0.6495(4) 0.0328(12) Uani 1 1 d . . . . .
C54 C 0.7546(6) 0.46149(13) 0.5577(5) 0.0424(14) Uani 1 1 d . . . . .
H54 H 0.678133 0.453747 0.504682 0.051 Uiso 1 1 calc R U . . .
C55 C 0.8144(7) 0.49079(14) 0.5462(5) 0.0493(15) Uani 1 1 d . . . . .
C56 C 0.9299(7) 0.50273(15) 0.6251(5) 0.0547(17) Uani 1 1 d . . . . .
H56 H 0.969119 0.522415 0.617316 0.066 Uiso 1 1 calc R U . . .
C57 C 0.9847(7) 0.48442(14) 0.7156(5) 0.0484(15) Uani 1 1 d . . . . .
C58 C 0.9261(6) 0.45493(13) 0.7272(5) 0.0403(13) Uani 1 1 d . . . . .
H58 H 0.964949 0.442707 0.787171 0.048 Uiso 1 1 calc R U . . .
C59 C 0.7925(10) 0.53876(17) 0.4416(7) 0.094(3) Uani 1 1 d . . . . .
H59A H 0.778130 0.551572 0.497284 0.141 Uiso 1 1 calc R U . . .
H59B H 0.736789 0.547066 0.375050 0.141 Uiso 1 1 calc R U . . .
H59C H 0.889919 0.539329 0.444819 0.141 Uiso 1 1 calc R U . . .
C60 C 1.1689(10) 0.5225(2) 0.7888(7) 0.099(3) Uani 1 1 d . . . . .
H60A H 1.195502 0.522233 0.725221 0.149 Uiso 1 1 calc R U . . .
H60B H 1.251214 0.524795 0.848070 0.149 Uiso 1 1 calc R U . . .
H60C H 1.106617 0.540164 0.786951 0.149 Uiso 1 1 calc R U . . .
C61 C 0.6587(7) 0.33791(15) 1.0344(4) 0.0511(16) Uani 1 1 d . . . . .
H61 H 0.591460 0.352928 1.037912 0.061 Uiso 1 1 calc R U . . .
C62 C 0.7518(9) 0.32736(17) 1.1278(5) 0.067(2) Uani 1 1 d . . . . .
H62 H 0.747047 0.335144 1.192061 0.081 Uiso 1 1 calc R U . . .
C63 C 0.8501(8) 0.30536(17) 1.1234(5) 0.0623(19) Uani 1 1 d . . . . .
H63 H 0.914425 0.298055 1.184972 0.075 Uiso 1 1 calc R U . . .
C64 C 0.8543(7) 0.29383(17) 1.0269(5) 0.0595(18) Uani 1 1 d . . . . .
H64 H 0.920221 0.278586 1.022404 0.071 Uiso 1 1 calc R U . . .
C65 C 0.7577(6) 0.30568(15) 0.9377(5) 0.0490(15) Uani 1 1 d . . . . .
H65 H 0.760187 0.297986 0.872783 0.059 Uiso 1 1 calc R U . . .
N1 N 0.4407(4) 0.38830(9) 0.8431(3) 0.0281(9) Uani 1 1 d . . . . .
N2 N 0.3357(4) 0.32344(9) 0.8299(3) 0.0279(9) Uani 1 1 d . . . . .
N3 N 0.5207(4) 0.30575(9) 0.7081(3) 0.0285(9) Uani 1 1 d . . . . .
N4 N 0.6252(4) 0.37151(9) 0.7176(3) 0.0251(9) Uani 1 1 d . . . . .
N5 N 0.6601(5) 0.32774(10) 0.9394(3) 0.0345(10) Uani 1 1 d . . . . .
O1 O 1.1735(4) 0.38341(11) 0.4761(3) 0.0545(11) Uani 1 1 d . . . . .
O2 O 0.7306(4) 0.39922(12) 0.2374(3) 0.0582(12) Uani 1 1 d . . . . .
O3 O 1.0994(5) 0.49323(12) 0.7979(4) 0.0758(15) Uani 1 1 d . . . . .
O4 O 0.7522(6) 0.50674(11) 0.4527(4) 0.0818(16) Uani 1 1 d . . . . .

loop_
_atom_site_aniso_label
_atom_site_aniso_U_11
_atom_site_aniso_U_22
_atom_site_aniso_U_33
_atom_site_aniso_U_23
_atom_site_aniso_U_13
_atom_site_aniso_U_12
Zn1 0.0324(3) 0.0214(3) 0.0273(3) -0.0027(2) 0.0159(2) -0.0029(3)
C1 0.039(3) 0.022(3) 0.036(3) -0.001(2) 0.018(2) -0.003(2)
C2 0.055(4) 0.025(3) 0.059(4) -0.008(3) 0.037(3) -0.007(3)
C3 0.047(3) 0.032(3) 0.057(4) -0.007(3) 0.036(3) 0.000(3)
C4 0.036(3) 0.032(3) 0.031(3) 0.001(2) 0.020(2) 0.000(2)
C5 0.026(3) 0.029(3) 0.031(3) -0.001(2) 0.011(2) 0.000(2)
C6 0.033(3) 0.031(3) 0.033(3) -0.003(2) 0.016(2) -0.004(2)
C7 0.044(3) 0.036(3) 0.044(3) -0.006(2) 0.028(3) -0.006(2)
C8 0.047(3) 0.035(3) 0.043(3) -0.003(2) 0.023(3) -0.014(3)
C9 0.037(3) 0.026(3) 0.033(3) -0.005(2) 0.018(2) -0.008(2)
C10 0.041(3) 0.031(3) 0.025(3) -0.002(2) 0.008(2) -0.010(2)
C11 0.039(3) 0.024(3) 0.023(3) -0.0031(19) 0.011(2) -0.004(2)
C12 0.061(4) 0.020(3) 0.040(3) -0.005(2) 0.024(3) -0.001(2)
C13 0.047(3) 0.027(3) 0.049(3) -0.007(2) 0.026(3) 0.004(2)
C14 0.036(3) 0.029(3) 0.026(3) -0.003(2) 0.014(2) 0.003(2)
C15 0.035(3) 0.035(3) 0.014(2) -0.004(2) 0.009(2) 0.000(2)
C16 0.032(3) 0.029(3) 0.021(2) -0.004(2) 0.012(2) -0.002(2)
C17 0.034(3) 0.026(3) 0.026(3) 0.000(2) 0.014(2) -0.004(2)
C18 0.031(3) 0.028(3) 0.031(3) 0.001(2) 0.010(2) -0.002(2)
C19 0.030(3) 0.024(3) 0.027(2) -0.003(2) 0.013(2) -0.006(2)
C20 0.033(3) 0.021(2) 0.031(3) -0.004(2) 0.013(2) -0.005(2)
C21 0.035(7) 0.024(3) 0.066(5) -0.008(3) 0.035(5) -0.006(3)
C22 0.042(10) 0.023(6) 0.076(9) 0.009(6) 0.015(7) -0.003(5)
C23 0.068(12) 0.024(7) 0.121(13) 0.006(7) 0.029(10) 0.001(7)
C24 0.064(11) 0.019(6) 0.109(14) -0.016(7) 0.028(11) -0.018(6)
C25 0.069(10) 0.034(9) 0.094(12) -0.035(8) 0.021(9) -0.004(8)
C26 0.056(9) 0.029(7) 0.070(9) -0.014(6) 0.029(7) -0.006(6)
C21' 0.035(7) 0.024(3) 0.066(5) -0.008(3) 0.035(5) -0.006(3)
C22' 0.044(13) 0.033(9) 0.081(13) -0.001(9) 0.037(10) 0.002(7)
C23' 0.060(13) 0.018(8) 0.085(13) 0.002(8) 0.035(11) -0.016(8)
C24' 0.074(14) 0.022(9) 0.103(16) -0.001(9) 0.044(12) -0.015(9)
C25' 0.077(14) 0.051(12) 0.079(13) -0.032(10) 0.037(11) -0.005(11)
C26' 0.060(13) 0.049(11) 0.079(12) -0.022(10) 0.022(10) -0.011(11)
C27 0.033(3) 0.024(3) 0.036(3) 0.001(2) 0.017(2) -0.003(2)
C28 0.038(3) 0.046(3) 0.049(4) -0.002(3) 0.021(3) -0.006(3)
C29 0.049(4) 0.045(3) 0.043(3) -0.009(3) 0.028(3) -0.008(3)
C30 0.041(3) 0.046(3) 0.054(4) 0.003(3) 0.033(3) 0.003(3)
C31 0.026(3) 0.058(4) 0.055(4) 0.010(3) 0.016(3) 0.004(3)
C32 0.037(3) 0.046(3) 0.034(3) 0.004(2) 0.015(3) 0.000(3)
C33 0.042(3) 0.025(3) 0.035(3) 0.001(2) 0.015(3) -0.004(2)
C34 0.048(3) 0.037(3) 0.044(3) 0.001(3) 0.013(3) -0.004(3)
C35 0.078(5) 0.040(4) 0.070(5) 0.024(3) 0.026(4) -0.004(3)
C36 0.074(5) 0.028(3) 0.089(6) 0.010(4) 0.024(4) -0.011(3)
C37 0.086(5) 0.036(4) 0.067(5) -0.010(3) 0.011(4) -0.023(3)
C38 0.075(4) 0.032(3) 0.043(3) -0.003(3) 0.012(3) -0.012(3)
C39 0.036(3) 0.026(3) 0.031(3) 0.001(2) 0.020(2) 0.000(2)
C40 0.047(3) 0.058(4) 0.040(3) -0.009(3) 0.022(3) 0.001(3)
C41 0.084(5) 0.070(5) 0.036(3) -0.005(3) 0.035(4) 0.006(4)
C42 0.069(5) 0.056(4) 0.083(5) -0.003(4) 0.053(4) 0.010(4)
C43 0.039(4) 0.049(4) 0.108(6) -0.002(4) 0.031(4) 0.014(3)
C44 0.044(3) 0.053(4) 0.047(4) -0.002(3) 0.013(3) 0.013(3)
C45 0.035(3) 0.025(3) 0.030(3) -0.003(2) 0.017(2) 0.000(2)
C46 0.037(3) 0.037(3) 0.025(3) 0.001(2) 0.010(2) 0.001(2)
C47 0.029(3) 0.037(3) 0.041(3) -0.004(2) 0.017(2) -0.002(2)
C48 0.036(3) 0.053(4) 0.032(3) 0.001(2) 0.021(3) 0.003(3)
C49 0.046(3) 0.051(4) 0.029(3) -0.001(3) 0.014(3) 0.007(3)
C50 0.031(3) 0.042(3) 0.033(3) -0.001(2) 0.015(2) -0.006(2)
C51 0.048(4) 0.150(8) 0.052(4) 0.010(5) 0.008(4) 0.015(5)
C52 0.036(3) 0.082(5) 0.073(5) 0.007(4) 0.013(3) 0.011(3)
C53 0.037(3) 0.031(3) 0.040(3) -0.005(2) 0.026(3) -0.007(2)
C54 0.056(4) 0.030(3) 0.044(3) 0.002(2) 0.020(3) -0.007(3)
C55 0.064(4) 0.044(4) 0.043(3) 0.008(3) 0.021(3) -0.007(3)
C56 0.071(4) 0.037(3) 0.066(4) -0.002(3) 0.036(4) -0.022(3)
C57 0.052(4) 0.046(3) 0.054(4) -0.013(3) 0.025(3) -0.016(3)
C58 0.043(3) 0.038(3) 0.045(3) -0.001(3) 0.020(3) -0.006(3)
C59 0.137(8) 0.049(5) 0.101(7) 0.033(4) 0.045(6) -0.004(5)
C60 0.101(7) 0.090(6) 0.103(7) -0.021(5) 0.024(6) -0.062(6)
C61 0.068(4) 0.053(4) 0.035(3) -0.006(3) 0.020(3) 0.009(3)
C62 0.103(6) 0.066(5) 0.029(3) 0.003(3) 0.015(4) 0.005(4)
C63 0.075(5) 0.066(5) 0.043(4) 0.016(3) 0.012(4) 0.003(4)
C64 0.050(4) 0.067(5) 0.065(5) 0.015(4) 0.022(4) 0.019(3)
C65 0.050(4) 0.053(4) 0.045(4) -0.001(3) 0.017(3) 0.010(3)
N1 0.036(2) 0.022(2) 0.031(2) -0.0038(17) 0.0161(19) -0.0064(18)
N2 0.034(2) 0.025(2) 0.029(2) -0.0025(17) 0.0151(19) -0.0056(18)
N3 0.032(2) 0.029(2) 0.028(2) -0.0027(18) 0.0145(19) -0.0068(18)
N4 0.034(2) 0.019(2) 0.027(2) -0.0016(16) 0.0164(18) -0.0016(17)
N5 0.040(3) 0.034(2) 0.032(2) -0.0005(19) 0.013(2) -0.002(2)
O1 0.029(2) 0.087(3) 0.052(3) 0.002(2) 0.017(2) 0.003(2)
O2 0.045(2) 0.101(4) 0.030(2) 0.005(2) 0.0137(19) 0.008(2)
O3 0.065(3) 0.066(3) 0.087(4) -0.003(3) 0.008(3) -0.035(3)
O4 0.116(4) 0.047(3) 0.075(3) 0.027(3) 0.016(3) -0.013(3)

loop_
_atom_type_symbol
_atom_type_description
_atom_type_scat_dispersion_real
_atom_type_scat_dispersion_imag
_atom_type_scat_source
C C 0.0033 0.0016 'International Tables Vol C Tables 4.2.6.8 and 6.1.1.4'
H H 0.0000 0.0000 'International Tables Vol C Tables 4.2.6.8 and 6.1.1.4'
N N 0.0061 0.0033 'International Tables Vol C Tables 4.2.6.8 and 6.1.1.4'
O O 0.0106 0.0060 'International Tables Vol C Tables 4.2.6.8 and 6.1.1.4'
Zn Zn 0.2839 1.4301 'International Tables Vol C Tables 4.2.6.8 and 6.1.1.4'

loop_
_geom_angle_atom_site_label_1
_geom_angle_atom_site_label_2
_geom_angle_atom_site_label_3
_geom_angle
_geom_angle_site_symmetry_1
_geom_angle_site_symmetry_3
_geom_angle_publ_flag
N3 Zn1 N1 161.60(16) . . ?
N3 Zn1 N2 88.14(15) . . ?
N1 Zn1 N2 88.03(15) . . ?
N3 Zn1 N4 89.11(15) . . ?
N1 Zn1 N4 88.60(14) . . ?
N2 Zn1 N4 160.76(16) . . ?
N3 Zn1 N5 94.51(16) . . ?
N1 Zn1 N5 103.71(16) . . ?
N2 Zn1 N5 94.23(16) . . ?
N4 Zn1 N5 104.97(16) . . ?
N1 C1 C20 127.1(4) . . ?
N1 C1 C2 109.5(4) . . ?
C20 C1 C2 123.2(4) . . ?
C3 C2 C1 107.3(5) . . ?
C3 C2 H2 126.4 . . ?
C1 C2 H2 126.4 . . ?
C2 C3 C4 108.1(5) . . ?
C2 C3 H3 126.0 . . ?
C4 C3 H3 126.0 . . ?
N1 C4 C5 126.0(4) . . ?
N1 C4 C3 108.5(4) . . ?
C5 C4 C3 125.5(4) . . ?
C4 C5 C6 124.9(4) . . ?
C4 C5 C27 116.9(4) . . ?
C6 C5 C27 118.3(4) . . ?
N2 C6 C5 125.9(4) . . ?
N2 C6 C7 109.6(4) . . ?
C5 C6 C7 124.5(4) . . ?
C8 C7 C6 107.0(5) . . ?
C8 C7 H7 126.5 . . ?
C6 C7 H7 126.5 . . ?
C7 C8 C9 107.7(5) . . ?
C7 C8 H8 126.2 . . ?
C9 C8 H8 126.2 . . ?
N2 C9 C10 125.8(4) . . ?
N2 C9 C8 108.7(4) . . ?
C10 C9 C8 125.5(5) . . ?
C11 C10 C9 125.0(4) . . ?
C11 C10 C33 118.6(4) . . ?
C9 C10 C33 116.4(4) . . ?
N3 C11 C10 125.6(4) . . ?
N3 C11 C12 109.9(4) . . ?
C10 C11 C12 124.5(4) . . ?
C13 C12 C11 106.4(4) . . ?
C13 C12 H12 126.8 . . ?
C11 C12 H12 126.8 . . ?
C12 C13 C14 107.8(5) . . ?
C12 C13 H13 126.1 . . ?
C14 C13 H13 126.1 . . ?
N3 C14 C15 126.2(4) . . ?
N3 C14 C13 109.5(4) . . ?
C15 C14 C13 124.3(4) . . ?
C16 C15 C14 125.6(4) . . ?
C16 C15 C39 119.9(4) . . ?
C14 C15 C39 114.4(4) . . ?
N4 C16 C15 125.3(4) . . ?
N4 C16 C17 108.3(4) . . ?
C15 C16 C17 126.4(4) . . ?
C18 C17 C16 108.0(4) . . ?
C18 C17 C45 122.6(4) . . ?
C16 C17 C45 129.2(4) . . ?
C17 C18 C19 106.6(4) . . ?
C17 C18 C53 123.7(4) . . ?
C19 C18 C53 129.7(4) . . ?
N4 C19 C20 124.5(4) . . ?
N4 C19 C18 109.2(4) . . ?
C20 C19 C18 126.3(4) . . ?
C1 C20 C19 125.3(4) . . ?
C1 C20 C21 111.5(12) . . ?
C19 C20 C21 123.0(12) . . ?
C1 C20 C21' 116.1(16) . . ?
C19 C20 C21' 118.6(17) . . ?
C22 C21 C26 120.0 . . ?
C22 C21 C20 119.4(12) . . ?
C26 C21 C20 120.5(12) . . ?
C21 C22 C23 120.0 . . ?
C21 C22 H22 120.0 . . ?
C23 C22 H22 120.0 . . ?
C24 C23 C22 120.0 . . ?
C24 C23 H23 120.0 . . ?
C22 C23 H23 120.0 . . ?
C23 C24 C25 120.0 . . ?
C23 C24 H24 120.0 . . ?
C25 C24 H24 120.0 . . ?
C26 C25 C24 120.0 . . ?
C26 C25 H25 120.0 . . ?
C24 C25 H25 120.0 . . ?
C25 C26 C21 120.0 . . ?
C25 C26 H26 120.0 . . ?
C21 C26 H26 120.0 . . ?
C22' C21' C26' 120.0 . . ?
C22' C21' C20 122.5(17) . . ?
C26' C21' C20 117.1(18) . . ?
C21' C22' C23' 120.0 . . ?
C21' C22' H22' 120.0 . . ?
C23' C22' H22' 120.0 . . ?
C22' C23' C24' 120.0 . . ?
C22' C23' H23' 120.0 . . ?
C24' C23' H23' 120.0 . . ?
C25' C24' C23' 120.0 . . ?
C25' C24' H24' 120.0 . . ?
C23' C24' H24' 120.0 . . ?
C24' C25' C26' 120.0 . . ?
C24' C25' H25' 120.0 . . ?
C26' C25' H25' 120.0 . . ?
C25' C26' C21' 120.0 . . ?
C25' C26' H26' 120.0 . . ?
C21' C26' H26' 120.0 . . ?
C32 C27 C28 118.4(5) . . ?
C32 C27 C5 120.9(5) . . ?
C28 C27 C5 120.7(5) . . ?
C29 C28 C27 121.1(5) . . ?
C29 C28 H28 119.4 . . ?
C27 C28 H28 119.4 . . ?
C28 C29 C30 120.2(5) . . ?
C28 C29 H29 119.9 . . ?
C30 C29 H29 119.9 . . ?
C31 C30 C29 119.8(5) . . ?
C31 C30 H30 120.1 . . ?
C29 C30 H30 120.1 . . ?
C30 C31 C32 120.7(5) . . ?
C30 C31 H31 119.6 . . ?
C32 C31 H31 119.6 . . ?
C27 C32 C31 119.8(5) . . ?
C27 C32 H32 120.1 . . ?
C31 C32 H32 120.1 . . ?
C34 C33 C38 118.6(5) . . ?
C34 C33 C10 119.7(5) . . ?
C38 C33 C10 121.6(5) . . ?
C35 C34 C33 121.0(6) . . ?
C35 C34 H34 119.5 . . ?
C33 C34 H34 119.5 . . ?
C36 C35 C34 119.8(6) . . ?
C36 C35 H35 120.1 . . ?
C34 C35 H35 120.1 . . ?
C35 C36 C37 119.7(6) . . ?
C35 C36 H36 120.1 . . ?
C37 C36 H36 120.1 . . ?
C38 C37 C36 120.4(6) . . ?
C38 C37 H37 119.8 . . ?
C36 C37 H37 119.8 . . ?
C37 C38 C33 120.4(6) . . ?
C37 C38 H38 119.8 . . ?
C33 C38 H38 119.8 . . ?
C44 C39 C40 117.5(5) . . ?
C44 C39 C15 120.5(5) . . ?
C40 C39 C15 121.9(5) . . ?
C39 C40 C41 120.8(6) . . ?
C39 C40 H40 119.6 . . ?
C41 C40 H40 119.6 . . ?
C42 C41 C40 119.8(6) . . ?
C42 C41 H41 120.1 . . ?
C40 C41 H41 120.1 . . ?
C43 C42 C41 120.5(6) . . ?
C43 C42 H42 119.8 . . ?
C41 C42 H42 119.8 . . ?
C42 C43 C44 120.2(6) . . ?
C42 C43 H43 119.9 . . ?
C44 C43 H43 119.9 . . ?
C39 C44 C43 121.3(6) . . ?
C39 C44 H44 119.4 . . ?
C43 C44 H44 119.4 . . ?
C46 C45 C50 120.2(4) . . ?
C46 C45 C17 121.1(4) . . ?
C50 C45 C17 118.5(4) . . ?
C47 C46 C45 117.8(5) . . ?
C47 C46 H46 121.1 . . ?
C45 C46 H46 121.1 . . ?
O1 C47 C48 114.8(5) . . ?
O1 C47 C46 123.1(5) . . ?
C48 C47 C46 122.0(5) . . ?
C49 C48 C47 119.4(5) . . ?
C49 C48 H48 120.3 . . ?
C47 C48 H48 120.3 . . ?
C50 C49 C48 120.1(5) . . ?
C50 C49 O2 125.0(5) . . ?
C48 C49 O2 114.9(5) . . ?
C49 C50 C45 120.4(5) . . ?
C49 C50 H50 119.8 . . ?
C45 C50 H50 119.8 . . ?
O2 C51 H51A 109.5 . . ?
O2 C51 H51B 109.5 . . ?
H51A C51 H51B 109.5 . . ?
O2 C51 H51C 109.5 . . ?
H51A C51 H51C 109.5 . . ?
H51B C51 H51C 109.5 . . ?
O1 C52 H52A 109.5 . . ?
O1 C52 H52B 109.5 . . ?
H52A C52 H52B 109.5 . . ?
O1 C52 H52C 109.5 . . ?
H52A C52 H52C 109.5 . . ?
H52B C52 H52C 109.5 . . ?
C58 C53 C54 120.2(5) . . ?
C58 C53 C18 119.9(5) . . ?
C54 C53 C18 119.8(5) . . ?
C55 C54 C53 119.4(5) . . ?
C55 C54 H54 120.3 . . ?
C53 C54 H54 120.3 . . ?
O4 C55 C54 115.5(6) . . ?
O4 C55 C56 123.5(5) . . ?
C54 C55 C56 121.0(6) . . ?
C57 C56 C55 118.5(5) . . ?
C57 C56 H56 120.8 . . ?
C55 C56 H56 120.8 . . ?
O3 C57 C58 115.1(6) . . ?
O3 C57 C56 124.1(5) . . ?
C58 C57 C56 120.8(6) . . ?
C53 C58 C57 120.0(6) . . ?
C53 C58 H58 120.0 . . ?
C57 C58 H58 120.0 . . ?
O4 C59 H59A 109.5 . . ?
O4 C59 H59B 109.5 . . ?
H59A C59 H59B 109.5 . . ?
O4 C59 H59C 109.5 . . ?
H59A C59 H59C 109.5 . . ?
H59B C59 H59C 109.5 . . ?
O3 C60 H60A 109.5 . . ?
O3 C60 H60B 109.5 . . ?
H60A C60 H60B 109.5 . . ?
O3 C60 H60C 109.5 . . ?
H60A C60 H60C 109.5 . . ?
H60B C60 H60C 109.5 . . ?
N5 C61 C62 123.8(6) . . ?
N5 C61 H61 118.1 . . ?
C62 C61 H61 118.1 . . ?
C63 C62 C61 118.5(6) . . ?
C63 C62 H62 120.8 . . ?
C61 C62 H62 120.8 . . ?
C62 C63 C64 119.8(6) . . ?
C62 C63 H63 120.1 . . ?
C64 C63 H63 120.1 . . ?
C65 C64 C63 117.9(6) . . ?
C65 C64 H64 121.0 . . ?
C63 C64 H64 121.0 . . ?
N5 C65 C64 123.7(6) . . ?
N5 C65 H65 118.2 . . ?
C64 C65 H65 118.2 . . ?
C1 N1 C4 106.7(4) . . ?
C1 N1 Zn1 126.0(3) . . ?
C4 N1 Zn1 127.4(3) . . ?
C6 N2 C9 107.1(4) . . ?
C6 N2 Zn1 127.0(3) . . ?
C9 N2 Zn1 124.9(3) . . ?
C14 N3 C11 106.4(4) . . ?
C14 N3 Zn1 125.0(3) . . ?
C11 N3 Zn1 124.7(3) . . ?
C16 N4 C19 107.7(4) . . ?
C16 N4 Zn1 125.6(3) . . ?
C19 N4 Zn1 126.6(3) . . ?
C61 N5 C65 116.4(5) . . ?
C61 N5 Zn1 120.9(4) . . ?
C65 N5 Zn1 122.7(4) . . ?
C47 O1 C52 117.3(5) . . ?
C49 O2 C51 118.8(5) . . ?
C57 O3 C60 118.0(6) . . ?
C55 O4 C59 118.9(6) . . ?

loop_
_geom_bond_atom_site_label_1
_geom_bond_atom_site_label_2
_geom_bond_distance
_geom_bond_site_symmetry_2
_geom_bond_publ_flag
Zn1 N3 2.063(4) . ?
Zn1 N1 2.066(4) . ?
Zn1 N2 2.095(4) . ?
Zn1 N4 2.109(4) . ?
Zn1 N5 2.182(4) . ?
C1 N1 1.376(6) . ?
C1 C20 1.405(7) . ?
C1 C2 1.447(7) . ?
C2 C3 1.333(7) . ?
C2 H2 0.9300 . ?
C3 C4 1.454(7) . ?
C3 H3 0.9300 . ?
C4 N1 1.384(6) . ?
C4 C5 1.402(7) . ?
C5 C6 1.406(7) . ?
C5 C27 1.493(7) . ?
C6 N2 1.367(6) . ?
C6 C7 1.440(7) . ?
C7 C8 1.345(7) . ?
C7 H7 0.9300 . ?
C8 C9 1.445(7) . ?
C8 H8 0.9300 . ?
C9 N2 1.374(6) . ?
C9 C10 1.410(7) . ?
C10 C11 1.404(7) . ?
C10 C33 1.509(7) . ?
C11 N3 1.384(6) . ?
C11 C12 1.442(7) . ?
C12 C13 1.355(7) . ?
C12 H12 0.9300 . ?
C13 C14 1.443(7) . ?
C13 H13 0.9300 . ?
C14 N3 1.367(6) . ?
C14 C15 1.412(7) . ?
C15 C16 1.405(7) . ?
C15 C39 1.501(6) . ?
C16 N4 1.378(6) . ?
C16 C17 1.464(6) . ?
C17 C18 1.358(7) . ?
C17 C45 1.496(6) . ?
C18 C19 1.459(7) . ?
C18 C53 1.506(7) . ?
C19 N4 1.383(6) . ?
C19 C20 1.416(6) . ?
C20 C21 1.509(9) . ?
C20 C21' 1.522(12) . ?
C21 C22 1.3900 . ?
C21 C26 1.3900 . ?
C22 C23 1.3900 . ?
C22 H22 0.9300 . ?
C23 C24 1.3900 . ?
C23 H23 0.9300 . ?
C24 C25 1.3900 . ?
C24 H24 0.9300 . ?
C25 C26 1.3900 . ?
C25 H25 0.9300 . ?
C26 H26 0.9300 . ?
C21' C22' 1.3900 . ?
C21' C26' 1.3900 . ?
C22' C23' 1.3900 . ?
C22' H22' 0.9300 . ?
C23' C24' 1.3900 . ?
C23' H23' 0.9300 . ?
C24' C25' 1.3900 . ?
C24' H24' 0.9300 . ?
C25' C26' 1.3900 . ?
C25' H25' 0.9300 . ?
C26' H26' 0.9300 . ?
C27 C32 1.388(7) . ?
C27 C28 1.399(7) . ?
C28 C29 1.375(7) . ?
C28 H28 0.9300 . ?
C29 C30 1.378(8) . ?
C29 H29 0.9300 . ?
C30 C31 1.370(8) . ?
C30 H30 0.9300 . ?
C31 C32 1.399(7) . ?
C31 H31 0.9300 . ?
C32 H32 0.9300 . ?
C33 C34 1.388(7) . ?
C33 C38 1.388(7) . ?
C34 C35 1.386(8) . ?
C34 H34 0.9300 . ?
C35 C36 1.380(10) . ?
C35 H35 0.9300 . ?
C36 C37 1.384(10) . ?
C36 H36 0.9300 . ?
C37 C38 1.384(8) . ?
C37 H37 0.9300 . ?
C38 H38 0.9300 . ?
C39 C44 1.380(8) . ?
C39 C40 1.391(7) . ?
C40 C41 1.394(8) . ?
C40 H40 0.9300 . ?
C41 C42 1.367(10) . ?
C41 H41 0.9300 . ?
C42 C43 1.350(10) . ?
C42 H42 0.9300 . ?
C43 C44 1.390(8) . ?
C43 H43 0.9300 . ?
C44 H44 0.9300 . ?
C45 C46 1.399(7) . ?
C45 C50 1.400(7) . ?
C46 C47 1.390(7) . ?
C46 H46 0.9300 . ?
C47 O1 1.382(6) . ?
C47 C48 1.382(7) . ?
C48 C49 1.382(8) . ?
C48 H48 0.9300 . ?
C49 C50 1.375(7) . ?
C49 O2 1.388(7) . ?
C50 H50 0.9300 . ?
C51 O2 1.407(8) . ?
C51 H51A 0.9600 . ?
C51 H51B 0.9600 . ?
C51 H51C 0.9600 . ?
C52 O1 1.422(8) . ?
C52 H52A 0.9600 . ?
C52 H52B 0.9600 . ?
C52 H52C 0.9600 . ?
C53 C58 1.383(8) . ?
C53 C54 1.395(8) . ?
C54 C55 1.390(8) . ?
C54 H54 0.9300 . ?
C55 O4 1.386(7) . ?
C55 C56 1.400(9) . ?
C56 C57 1.395(9) . ?
C56 H56 0.9300 . ?
C57 O3 1.379(7) . ?
C57 C58 1.392(8) . ?
C58 H58 0.9300 . ?
C59 O4 1.417(8) . ?
C59 H59A 0.9600 . ?
C59 H59B 0.9600 . ?
C59 H59C 0.9600 . ?
C60 O3 1.429(8) . ?
C60 H60A 0.9600 . ?
C60 H60B 0.9600 . ?
C60 H60C 0.9600 . ?
C61 N5 1.339(7) . ?
C61 C62 1.384(9) . ?
C61 H61 0.9300 . ?
C62 C63 1.358(10) . ?
C62 H62 0.9300 . ?
C63 C64 1.384(9) . ?
C63 H63 0.9300 . ?
C64 C65 1.380(9) . ?
C64 H64 0.9300 . ?
C65 N5 1.346(7) . ?
C65 H65 0.9300 . ?

loop_
_geom_torsion_atom_site_label_1
_geom_torsion_atom_site_label_2
_geom_torsion_atom_site_label_3
_geom_torsion_atom_site_label_4
_geom_torsion
_geom_torsion_site_symmetry_1
_geom_torsion_site_symmetry_2
_geom_torsion_site_symmetry_3
_geom_torsion_site_symmetry_4
_geom_torsion_publ_flag
N1 C1 C2 C3 -1.8(7) . . . . ?
C20 C1 C2 C3 174.0(5) . . . . ?
C1 C2 C3 C4 1.2(7) . . . . ?
C2 C3 C4 N1 -0.3(7) . . . . ?
C2 C3 C4 C5 -179.2(5) . . . . ?
N1 C4 C5 C6 -1.8(8) . . . . ?
C3 C4 C5 C6 176.8(5) . . . . ?
N1 C4 C5 C27 176.8(5) . . . . ?
C3 C4 C5 C27 -4.6(8) . . . . ?
C4 C5 C6 N2 -1.5(8) . . . . ?
C27 C5 C6 N2 180.0(5) . . . . ?
C4 C5 C6 C7 177.0(5) . . . . ?
C27 C5 C6 C7 -1.5(8) . . . . ?
N2 C6 C7 C8 0.5(6) . . . . ?
C5 C6 C7 C8 -178.2(5) . . . . ?
C6 C7 C8 C9 -0.1(6) . . . . ?
C7 C8 C9 N2 -0.3(6) . . . . ?
C7 C8 C9 C10 179.8(5) . . . . ?
N2 C9 C10 C11 -5.5(8) . . . . ?
C8 C9 C10 C11 174.4(5) . . . . ?
N2 C9 C10 C33 175.3(5) . . . . ?
C8 C9 C10 C33 -4.8(8) . . . . ?
C9 C10 C11 N3 0.4(8) . . . . ?
C33 C10 C11 N3 179.6(5) . . . . ?
C9 C10 C11 C12 178.3(5) . . . . ?
C33 C10 C11 C12 -2.5(8) . . . . ?
N3 C11 C12 C13 -0.1(6) . . . . ?
C10 C11 C12 C13 -178.4(5) . . . . ?
C11 C12 C13 C14 -0.5(6) . . . . ?
C12 C13 C14 N3 1.0(6) . . . . ?
C12 C13 C14 C15 178.8(5) . . . . ?
N3 C14 C15 C16 4.2(8) . . . . ?
C13 C14 C15 C16 -173.3(5) . . . . ?
N3 C14 C15 C39 -179.7(5) . . . . ?
C13 C14 C15 C39 2.8(7) . . . . ?
C14 C15 C16 N4 7.8(8) . . . . ?
C39 C15 C16 N4 -168.1(4) . . . . ?
C14 C15 C16 C17 -174.7(5) . . . . ?
C39 C15 C16 C17 9.5(8) . . . . ?
N4 C16 C17 C18 4.5(6) . . . . ?
C15 C16 C17 C18 -173.4(5) . . . . ?
N4 C16 C17 C45 -170.1(5) . . . . ?
C15 C16 C17 C45 12.0(8) . . . . ?
C16 C17 C18 C19 -4.6(5) . . . . ?
C45 C17 C18 C19 170.5(4) . . . . ?
C16 C17 C18 C53 176.5(5) . . . . ?
C45 C17 C18 C53 -8.4(8) . . . . ?
C17 C18 C19 N4 3.2(6) . . . . ?
C53 C18 C19 N4 -178.0(5) . . . . ?
C17 C18 C19 C20 -173.9(5) . . . . ?
C53 C18 C19 C20 4.9(9) . . . . ?
N1 C1 C20 C19 5.9(9) . . . . ?
C2 C1 C20 C19 -169.1(5) . . . . ?
N1 C1 C20 C21 -179.3(10) . . . . ?
C2 C1 C20 C21 5.7(11) . . . . ?
N1 C1 C20 C21' -171.3(14) . . . . ?
C2 C1 C20 C21' 13.7(15) . . . . ?
N4 C19 C20 C1 -6.6(8) . . . . ?
C18 C19 C20 C1 170.1(5) . . . . ?
N4 C19 C20 C21 179.1(10) . . . . ?
C18 C19 C20 C21 -4.1(12) . . . . ?
N4 C19 C20 C21' 170.5(14) . . . . ?
C18 C19 C20 C21' -12.8(15) . . . . ?
C1 C20 C21 C22 -95.6(13) . . . . ?
C19 C20 C21 C22 79.4(14) . . . . ?
C1 C20 C21 C26 81.8(13) . . . . ?
C19 C20 C21 C26 -103.3(13) . . . . ?
C26 C21 C22 C23 0.0 . . . . ?
C20 C21 C22 C23 177(2) . . . . ?
C21 C22 C23 C24 0.0 . . . . ?
C22 C23 C24 C25 0.0 . . . . ?
C23 C24 C25 C26 0.0 . . . . ?
C24 C25 C26 C21 0.0 . . . . ?
C22 C21 C26 C25 0.0 . . . . ?
C20 C21 C26 C25 -177(2) . . . . ?
C1 C20 C21' C22' -97(2) . . . . ?
C19 C20 C21' C22' 86(2) . . . . ?
C1 C20 C21' C26' 76.4(16) . . . . ?
C19 C20 C21' C26' -101.0(16) . . . . ?
C26' C21' C22' C23' 0.0 . . . . ?
C20 C21' C22' C23' 173(3) . . . . ?
C21' C22' C23' C24' 0.0 . . . . ?
C22' C23' C24' C25' 0.0 . . . . ?
C23' C24' C25' C26' 0.0 . . . . ?
C24' C25' C26' C21' 0.0 . . . . ?
C22' C21' C26' C25' 0.0 . . . . ?
C20 C21' C26' C25' -173(3) . . . . ?
C4 C5 C27 C32 115.2(6) . . . . ?
C6 C5 C27 C32 -66.1(7) . . . . ?
C4 C5 C27 C28 -66.2(6) . . . . ?
C6 C5 C27 C28 112.5(6) . . . . ?
C32 C27 C28 C29 -0.3(8) . . . . ?
C5 C27 C28 C29 -179.0(5) . . . . ?
C27 C28 C29 C30 0.7(9) . . . . ?
C28 C29 C30 C31 -0.7(9) . . . . ?
C29 C30 C31 C32 0.5(9) . . . . ?
C28 C27 C32 C31 0.1(8) . . . . ?
C5 C27 C32 C31 178.7(5) . . . . ?
C30 C31 C32 C27 -0.2(8) . . . . ?
C11 C10 C33 C34 116.9(6) . . . . ?
C9 C10 C33 C34 -63.8(7) . . . . ?
C11 C10 C33 C38 -63.0(7) . . . . ?
C9 C10 C33 C38 116.3(6) . . . . ?
C38 C33 C34 C35 -0.4(9) . . . . ?
C10 C33 C34 C35 179.6(6) . . . . ?
C33 C34 C35 C36 0.6(10) . . . . ?
C34 C35 C36 C37 -0.5(11) . . . . ?
C35 C36 C37 C38 0.3(12) . . . . ?
C36 C37 C38 C33 -0.1(11) . . . . ?
C34 C33 C38 C37 0.2(10) . . . . ?
C10 C33 C38 C37 -179.9(6) . . . . ?
C16 C15 C39 C44 79.0(6) . . . . ?
C14 C15 C39 C44 -97.3(6) . . . . ?
C16 C15 C39 C40 -104.5(6) . . . . ?
C14 C15 C39 C40 79.2(6) . . . . ?
C44 C39 C40 C41 -0.1(9) . . . . ?
C15 C39 C40 C41 -176.8(5) . . . . ?
C39 C40 C41 C42 -1.0(10) . . . . ?
C40 C41 C42 C43 1.4(11) . . . . ?
C41 C42 C43 C44 -0.7(11) . . . . ?
C40 C39 C44 C43 0.9(9) . . . . ?
C15 C39 C44 C43 177.5(5) . . . . ?
C42 C43 C44 C39 -0.5(10) . . . . ?
C18 C17 C45 C46 84.4(6) . . . . ?
C16 C17 C45 C46 -101.7(6) . . . . ?
C18 C17 C45 C50 -89.2(6) . . . . ?
C16 C17 C45 C50 84.7(7) . . . . ?
C50 C45 C46 C47 -1.5(7) . . . . ?
C17 C45 C46 C47 -175.1(5) . . . . ?
C45 C46 C47 O1 -178.4(5) . . . . ?
C45 C46 C47 C48 1.7(8) . . . . ?
O1 C47 C48 C49 -179.1(5) . . . . ?
C46 C47 C48 C49 0.8(8) . . . . ?
C47 C48 C49 C50 -3.6(9) . . . . ?
C47 C48 C49 O2 178.4(5) . . . . ?
C48 C49 C50 C45 3.8(8) . . . . ?
O2 C49 C50 C45 -178.4(5) . . . . ?
C46 C45 C50 C49 -1.2(8) . . . . ?
C17 C45 C50 C49 172.5(5) . . . . ?
C17 C18 C53 C58 -104.7(6) . . . . ?
C19 C18 C53 C58 76.6(7) . . . . ?
C17 C18 C53 C54 73.9(7) . . . . ?
C19 C18 C53 C54 -104.7(6) . . . . ?
C58 C53 C54 C55 -1.7(8) . . . . ?
C18 C53 C54 C55 179.6(5) . . . . ?
C53 C54 C55 O4 -179.9(5) . . . . ?
C53 C54 C55 C56 0.3(9) . . . . ?
O4 C55 C56 C57 -179.3(6) . . . . ?
C54 C55 C56 C57 0.5(10) . . . . ?
C55 C56 C57 O3 178.8(6) . . . . ?
C55 C56 C57 C58 0.1(9) . . . . ?
C54 C53 C58 C57 2.3(8) . . . . ?
C18 C53 C58 C57 -179.1(5) . . . . ?
O3 C57 C58 C53 179.7(5) . . . . ?
C56 C57 C58 C53 -1.5(9) . . . . ?
N5 C61 C62 C63 -0.2(11) . . . . ?
C61 C62 C63 C64 -0.7(11) . . . . ?
C62 C63 C64 C65 0.7(11) . . . . ?
C63 C64 C65 N5 0.0(10) . . . . ?
C20 C1 N1 C4 -174.0(5) . . . . ?
C2 C1 N1 C4 1.5(6) . . . . ?
C20 C1 N1 Zn1 7.3(8) . . . . ?
C2 C1 N1 Zn1 -177.2(4) . . . . ?
C5 C4 N1 C1 178.1(5) . . . . ?
C3 C4 N1 C1 -0.8(6) . . . . ?
C5 C4 N1 Zn1 -3.2(7) . . . . ?
C3 C4 N1 Zn1 178.0(3) . . . . ?
C5 C6 N2 C9 178.0(5) . . . . ?
C7 C6 N2 C9 -0.7(6) . . . . ?
C5 C6 N2 Zn1 9.3(7) . . . . ?
C7 C6 N2 Zn1 -169.4(3) . . . . ?
C10 C9 N2 C6 -179.5(5) . . . . ?
C8 C9 N2 C6 0.6(6) . . . . ?
C10 C9 N2 Zn1 -10.4(7) . . . . ?
C8 C9 N2 Zn1 169.6(3) . . . . ?
C15 C14 N3 C11 -178.8(5) . . . . ?
C13 C14 N3 C11 -1.0(6) . . . . ?
C15 C14 N3 Zn1 -20.1(7) . . . . ?
C13 C14 N3 Zn1 157.7(4) . . . . ?
C10 C11 N3 C14 178.9(5) . . . . ?
C12 C11 N3 C14 0.7(5) . . . . ?
C10 C11 N3 Zn1 20.1(7) . . . . ?
C12 C11 N3 Zn1 -158.1(3) . . . . ?
C15 C16 N4 C19 175.5(5) . . . . ?
C17 C16 N4 C19 -2.4(5) . . . . ?
C15 C16 N4 Zn1 -2.2(7) . . . . ?
C17 C16 N4 Zn1 179.9(3) . . . . ?
C20 C19 N4 C16 176.8(5) . . . . ?
C18 C19 N4 C16 -0.4(5) . . . . ?
C20 C19 N4 Zn1 -5.5(7) . . . . ?
C18 C19 N4 Zn1 177.3(3) . . . . ?
C62 C61 N5 C65 0.9(9) . . . . ?
C62 C61 N5 Zn1 179.1(5) . . . . ?
C64 C65 N5 C61 -0.8(9) . . . . ?
C64 C65 N5 Zn1 -179.0(5) . . . . ?
C48 C47 O1 C52 -177.0(5) . . . . ?
C46 C47 O1 C52 3.1(8) . . . . ?
C50 C49 O2 C51 9.7(10) . . . . ?
C48 C49 O2 C51 -172.4(6) . . . . ?
C58 C57 O3 C60 177.0(7) . . . . ?
C56 C57 O3 C60 -1.8(10) . . . . ?
C54 C55 O4 C59 170.4(7) . . . . ?
C56 C55 O4 C59 -9.8(11) . . . . ?
